data_7022827
loop_
_publ_author_name
'Ohba, Tadashi'
'Kobayashi, Atsushi'
'Chang, Ho-Chol'
'Kato, Masako'

_publ_section_title
;
 Vapour and mechanically induced chromic behaviour of platinum complexes
 with a dimer-of-dimer motif and the effects of heterometal ions.
;
_journal_issue 15
_journal_name_full 'Dalton transactions (Cambridge, England : 2003)'
_journal_page_first 5514
_journal_page_last 5523
_journal_paper_doi 10.1039/c3dt33100h
_journal_volume 42
_journal_year 2013
_chemical_formula_moiety 'C33 H28.50 F12 N7.50 P2 Pd Pt S2 '
_chemical_formula_sum 'C33 H28.5 F12 N7.5 P2 Pd Pt S2'
_chemical_formula_weight 1185.68
_space_group_IT_number 60
_symmetry_cell_setting orthorhombic
_symmetry_Int_Tables_number 60
_symmetry_space_group_name_Hall '-P 2n 2ab'
_symmetry_space_group_name_H-M 'P b c n'
_cell_angle_alpha 90.0000
_cell_angle_beta 90.0000
_cell_angle_gamma 90.0000
_cell_formula_units_Z 8
_cell_length_a 27.586(4)
_cell_length_b 13.543(2)
_cell_length_c 21.015(3)
_cell_measurement_reflns_used 15168
_cell_measurement_temperature 150.1
_cell_measurement_theta_max 27.5
_cell_measurement_theta_min 3.0
_cell_volume 7851(2)
_computing_cell_refinement CrystalClear
_computing_data_collection CrystalClear
_computing_data_reduction CrystalStructure
_computing_molecular_graphics 'ORTEP II and Mercury 3.0'
_computing_publication_material 'CrystalStructure 3.8'
_computing_structure_refinement SHELXL
_computing_structure_solution SIR2002
_diffrn_ambient_temperature 150
_diffrn_detector_area_resol_mean 7.31
_diffrn_measured_fraction_theta_full 0.996
_diffrn_measured_fraction_theta_max 0.996
_diffrn_measurement_device_type 'Rigaku Mercury'
_diffrn_measurement_method \w
_diffrn_radiation_type 'Mo K\a'
_diffrn_radiation_wavelength 0.71070
_diffrn_reflns_av_R_equivalents 0.046
_diffrn_reflns_av_sigmaI/netI 0.0308
_diffrn_reflns_limit_h_max 35
_diffrn_reflns_limit_h_min -33
_diffrn_reflns_limit_k_max 17
_diffrn_reflns_limit_k_min -16
_diffrn_reflns_limit_l_max 27
_diffrn_reflns_limit_l_min -18
_diffrn_reflns_number 47341
_diffrn_reflns_theta_full 27.49
_diffrn_reflns_theta_max 27.49
_exptl_absorpt_coefficient_mu 4.287
_exptl_absorpt_correction_T_max 0.373
_exptl_absorpt_correction_T_min 0.283
_exptl_absorpt_correction_type numerical
_exptl_absorpt_process_details
;
Higashi, T. (1999). Program for Absorption Correction.
Rigaku Corporation, Tokyo, Japan.
;
_exptl_crystal_colour red
_exptl_crystal_density_diffrn 2.006
_exptl_crystal_density_method 'not measured'
_exptl_crystal_description prism
_exptl_crystal_F_000 4584.00
_exptl_crystal_size_max 0.30
_exptl_crystal_size_mid 0.25
_exptl_crystal_size_min 0.23
_refine_diff_density_max 2.33
_refine_diff_density_min -0.84
_refine_ls_extinction_method none
_refine_ls_goodness_of_fit_ref 1.313
_refine_ls_hydrogen_treatment refall
_refine_ls_number_parameters 530
_refine_ls_number_reflns 8978
_refine_ls_number_restraints 0
_refine_ls_R_factor_gt 0.0605
_refine_ls_shift/su_max 0.0010
_refine_ls_shift/su_mean 0.000
_refine_ls_structure_factor_coef Fsqd
_refine_ls_weighting_details 'w = 1/[\s^2^(Fo^2^)+(0.0228P)^2^+46.6011P] where P=(Fo^2^+2Fc^2^)/3'
_refine_ls_weighting_scheme calc
_refine_ls_wR_factor_ref 0.1087
_reflns_number_gt 8741
_reflns_number_total 8978
_reflns_threshold_expression F^2^>2.0\s(F^2^)
_cod_data_source_file c3dt33100h.txt
_cod_data_source_block '_syn-[PdPt]'
_cod_original_formula_sum 'C33 H28.50 F12 N7.50 P2 Pd Pt S2 '
_cod_database_code 7022827

loop_
_symmetry_equiv_pos_site_id
_symmetry_equiv_pos_as_xyz
1 +X,+Y,+Z
2 1/2-X,1/2+Y,+Z
3 +X,-Y,1/2+Z
4 1/2-X,1/2-Y,1/2+Z
5 -X,-Y,-Z
6 1/2+X,1/2-Y,-Z
7 -X,+Y,1/2-Z
8 1/2+X,1/2+Y,1/2-Z

loop_
_atom_site_label
_atom_site_type_symbol
_atom_site_fract_x
_atom_site_fract_y
_atom_site_fract_z
_atom_site_U_iso_or_equiv
_atom_site_adp_type
_atom_site_occupancy
_atom_site_symmetry_multiplicity
_atom_site_calc_flag
_atom_site_refinement_flags
Pt(1) Pt 0.061104(8) 0.673199(18) 0.254131(11) 0.02448(7) Uani 1.00 1 d .
Pd(1) Pd 0.158805(15) 0.66445(3) 0.30584(2) 0.02214(11) Uani 1.00 1 d .
S(1) S 0.04924(6) 0.53584(13) 0.31600(8) 0.0322(3) Uani 1.00 1 d .
S(2) S 0.04861(6) 0.76889(13) 0.34200(8) 0.0332(3) Uani 1.00 1 d .
P(1) P 0.14658(7) 0.24346(14) 0.20071(9) 0.0353(4) Uani 1.00 1 d .
P(2) P 0.19981(7) -0.06710(16) -0.02158(9) 0.0387(4) Uani 1.00 1 d .
F(1) F 0.1342(2) 0.3356(3) 0.2446(2) 0.0640(15) Uani 1.00 1 d .
F(2) F 0.15713(19) 0.1526(3) 0.1550(2) 0.0542(12) Uani 1.00 1 d .
F(3) F 0.1708(2) 0.3146(3) 0.1494(2) 0.0720(17) Uani 1.00 1 d .
F(4) F 0.19690(18) 0.2282(4) 0.2349(2) 0.0662(14) Uani 1.00 1 d .
F(5) F 0.12203(18) 0.1723(3) 0.2510(2) 0.0518(11) Uani 1.00 1 d .
F(6) F 0.0953(2) 0.2561(4) 0.1659(2) 0.0726(16) Uani 1.00 1 d .
F(7) F 0.18313(19) -0.0172(4) 0.0433(2) 0.0747(16) Uani 1.00 1 d .
F(8) F 0.21700(17) -0.1162(3) -0.0867(2) 0.0563(12) Uani 1.00 1 d .
F(9) F 0.2207(3) 0.0339(4) -0.0433(3) 0.110(2) Uani 1.00 1 d .
F(10) F 0.2486(2) -0.0906(5) 0.0119(3) 0.105(2) Uani 1.00 1 d .
F(11) F 0.1756(3) -0.1646(5) 0.0001(3) 0.126(3) Uani 1.00 1 d .
F(12) F 0.1510(2) -0.0395(8) -0.0541(3) 0.140(3) Uani 1.00 1 d .
N(1) N 0.18336(18) 0.6330(4) 0.2174(2) 0.0283(11) Uani 1.00 1 d .
N(2) N 0.17766(18) 0.8018(3) 0.2789(2) 0.0254(10) Uani 1.00 1 d .
N(3) N 0.06748(18) 0.6003(4) 0.1680(2) 0.0273(11) Uani 1.00 1 d .
N(4) N 0.06831(18) 0.7909(4) 0.1928(2) 0.0280(11) Uani 1.00 1 d .
N(5) N 0.14718(18) 0.5225(4) 0.3345(2) 0.0271(11) Uani 1.00 1 d .
N(6) N 0.13473(19) 0.7074(4) 0.3930(2) 0.0273(11) Uani 1.00 1 d .
N(7) N 0.0000 0.0898(9) 0.2500 0.080(4) Uani 1.00 2 d S
N(8) N -0.0239(3) 0.2008(6) 0.0665(4) 0.074(2) Uani 1.00 1 d .
C(1) C 0.1827(2) 0.5438(4) 0.1887(3) 0.0283(13) Uani 1.00 1 d .
C(2) C 0.1964(2) 0.5326(5) 0.1259(3) 0.0342(15) Uani 1.00 1 d .
C(3) C 0.2108(2) 0.6141(5) 0.0920(3) 0.0408(17) Uani 1.00 1 d .
C(4) C 0.2114(2) 0.7056(5) 0.1207(3) 0.0362(15) Uani 1.00 1 d .
C(5) C 0.1967(2) 0.7138(4) 0.1836(3) 0.0264(12) Uani 1.00 1 d .
C(6) C 0.1940(2) 0.8081(4) 0.2174(3) 0.0297(13) Uani 1.00 1 d .
C(7) C 0.2063(2) 0.8988(5) 0.1915(3) 0.0372(16) Uani 1.00 1 d .
C(8) C 0.2025(2) 0.9824(5) 0.2281(4) 0.0422(17) Uani 1.00 1 d .
C(9) C 0.1861(2) 0.9759(5) 0.2902(3) 0.0379(16) Uani 1.00 1 d .
C(10) C 0.1738(2) 0.8843(5) 0.3137(3) 0.0341(15) Uani 1.00 1 d .
C(11) C 0.0660(2) 0.5022(5) 0.1588(3) 0.0327(14) Uani 1.00 1 d .
C(12) C 0.0667(2) 0.4599(5) 0.0987(3) 0.0434(18) Uani 1.00 1 d .
C(13) C 0.0684(3) 0.5214(6) 0.0471(3) 0.050(2) Uani 1.00 1 d .
C(14) C 0.0704(2) 0.6217(6) 0.0550(3) 0.0452(18) Uani 1.00 1 d .
C(15) C 0.0700(2) 0.6602(5) 0.1167(3) 0.0301(13) Uani 1.00 1 d .
C(16) C 0.0733(2) 0.7660(4) 0.1303(3) 0.0294(13) Uani 1.00 1 d .
C(17) C 0.0811(2) 0.8389(5) 0.0846(3) 0.0446(18) Uani 1.00 1 d .
C(18) C 0.0840(2) 0.9368(5) 0.1032(4) 0.0459(19) Uani 1.00 1 d .
C(19) C 0.0779(2) 0.9611(5) 0.1654(3) 0.0399(17) Uani 1.00 1 d .
C(20) C 0.0700(2) 0.8865(5) 0.2089(3) 0.0343(14) Uani 1.00 1 d .
C(21) C 0.1029(2) 0.4826(4) 0.3426(2) 0.0265(12) Uani 1.00 1 d .
C(22) C 0.0984(2) 0.3911(4) 0.3746(3) 0.0310(14) Uani 1.00 1 d .
C(23) C 0.1387(2) 0.3425(5) 0.3956(3) 0.0385(16) Uani 1.00 1 d .
C(24) C 0.1841(2) 0.3828(5) 0.3856(3) 0.0391(16) Uani 1.00 1 d .
C(25) C 0.1870(2) 0.4738(5) 0.3559(3) 0.0328(14) Uani 1.00 1 d .
C(26) C 0.0902(2) 0.7458(4) 0.4023(3) 0.0289(13) Uani 1.00 1 d .
C(27) C 0.0772(2) 0.7772(5) 0.4638(3) 0.0388(16) Uani 1.00 1 d .
C(28) C 0.1103(2) 0.7713(5) 0.5133(3) 0.0417(17) Uani 1.00 1 d .
C(29) C 0.1553(2) 0.7311(6) 0.5018(3) 0.0429(18) Uani 1.00 1 d .
C(30) C 0.1660(2) 0.6980(5) 0.4424(3) 0.0369(15) Uani 1.00 1 d .
C(31) C 0.0000 0.1729(10) 0.2500 0.060(3) Uani 1.00 2 d S
C(32) C 0.0000 0.2801(10) 0.2500 0.080(4) Uani 1.00 2 d S
C(33) C -0.0370(3) 0.1289(7) 0.0881(5) 0.065(2) Uani 1.00 1 d .
C(34) C -0.0543(5) 0.0384(9) 0.1179(7) 0.118(5) Uani 1.00 1 d .
H(1) H 0.1726 0.4875 0.2122 0.034 Uiso 1.00 1 c R
H(2) H 0.1959 0.4693 0.1065 0.041 Uiso 1.00 1 c R
H(3) H 0.2203 0.6075 0.0487 0.049 Uiso 1.00 1 c R
H(4) H 0.2217 0.7623 0.0977 0.043 Uiso 1.00 1 c R
H(5) H 0.2173 0.9032 0.1488 0.045 Uiso 1.00 1 c R
H(6) H 0.2111 1.0448 0.2108 0.051 Uiso 1.00 1 c R
H(7) H 0.1834 1.0332 0.3160 0.045 Uiso 1.00 1 c R
H(8) H 0.1622 0.8794 0.3562 0.041 Uiso 1.00 1 c R
H(9) H 0.0645 0.4601 0.1949 0.039 Uiso 1.00 1 c R
H(10) H 0.0659 0.3902 0.0935 0.052 Uiso 1.00 1 c R
H(11) H 0.0682 0.4942 0.0054 0.060 Uiso 1.00 1 c R
H(12) H 0.0720 0.6643 0.0192 0.054 Uiso 1.00 1 c R
H(13) H 0.0844 0.8216 0.0410 0.054 Uiso 1.00 1 c R
H(14) H 0.0903 0.9868 0.0726 0.055 Uiso 1.00 1 c R
H(15) H 0.0790 1.0281 0.1786 0.048 Uiso 1.00 1 c R
H(16) H 0.0655 0.9039 0.2523 0.041 Uiso 1.00 1 c R
H(17) H 0.0672 0.3635 0.3816 0.037 Uiso 1.00 1 c R
H(18) H 0.1355 0.2811 0.4169 0.046 Uiso 1.00 1 c R
H(19) H 0.2126 0.3490 0.3988 0.047 Uiso 1.00 1 c R
H(20) H 0.2179 0.5033 0.3503 0.039 Uiso 1.00 1 c R
H(21) H 0.0457 0.8026 0.4714 0.047 Uiso 1.00 1 c R
H(22) H 0.1020 0.7947 0.5545 0.050 Uiso 1.00 1 c R
H(23) H 0.1786 0.7266 0.5349 0.052 Uiso 1.00 1 c R
H(24) H 0.1964 0.6670 0.4353 0.044 Uiso 1.00 1 c R
H(25) H 0.0335 0.3043 0.2500 0.095 Uiso 0.50 1 c R
H(26) H -0.0168 0.3043 0.2881 0.095 Uiso 0.50 1 c R
H(27) H -0.0168 0.3043 0.2119 0.095 Uiso 0.50 1 c R
H(28) H -0.0284 0.0100 0.1441 0.142 Uiso 1.00 1 c R
H(29) H -0.0637 -0.0090 0.0849 0.142 Uiso 1.00 1 c R
H(30) H -0.0824 0.0533 0.1448 0.142 Uiso 1.00 1 c R

loop_
_atom_site_aniso_label
_atom_site_aniso_U_11
_atom_site_aniso_U_22
_atom_site_aniso_U_33
_atom_site_aniso_U_12
_atom_site_aniso_U_13
_atom_site_aniso_U_23
Pt(1) 0.01990(12) 0.02713(13) 0.02640(13) 0.00128(9) -0.00203(9) 0.00004(10)
Pd(1) 0.0195(2) 0.0243(2) 0.0226(2) 0.00051(18) -0.00019(16) 0.00024(18)
S(1) 0.0244(7) 0.0347(9) 0.0376(9) -0.0013(6) -0.0009(6) 0.0074(7)
S(2) 0.0285(8) 0.0391(9) 0.0319(8) 0.0074(6) -0.0020(6) -0.0071(7)
P(1) 0.0462(10) 0.0306(9) 0.0291(8) 0.0033(7) 0.0031(7) -0.0002(7)
P(2) 0.0361(9) 0.0500(12) 0.0301(9) -0.0063(8) 0.0002(7) 0.0038(8)
F(1) 0.114(4) 0.038(2) 0.039(2) 0.012(2) 0.018(2) -0.007(2)
F(2) 0.079(3) 0.039(2) 0.044(2) 0.012(2) -0.006(2) -0.011(2)
F(3) 0.130(5) 0.045(2) 0.041(2) -0.023(3) 0.032(3) -0.002(2)
F(4) 0.044(2) 0.098(4) 0.056(3) -0.006(2) -0.007(2) -0.014(2)
F(5) 0.063(3) 0.046(2) 0.046(2) -0.008(2) 0.006(2) 0.009(2)
F(6) 0.067(3) 0.103(4) 0.048(2) 0.033(3) -0.008(2) 0.001(2)
F(7) 0.068(3) 0.112(4) 0.044(2) -0.015(3) 0.020(2) -0.017(3)
F(8) 0.055(2) 0.067(3) 0.047(2) -0.003(2) 0.004(2) -0.014(2)
F(9) 0.206(8) 0.057(3) 0.066(3) -0.026(4) 0.044(4) 0.001(3)
F(10) 0.070(3) 0.153(6) 0.092(4) 0.046(4) -0.038(3) -0.062(4)
F(11) 0.212(8) 0.094(5) 0.073(4) -0.090(5) 0.030(5) -0.011(3)
F(12) 0.065(4) 0.271(11) 0.084(4) 0.056(5) -0.022(3) -0.043(6)
N(1) 0.020(2) 0.031(2) 0.033(2) 0.001(2) 0.002(2) 0.008(2)
N(2) 0.022(2) 0.020(2) 0.034(2) 0.000(2) -0.004(2) 0.003(2)
N(3) 0.023(2) 0.031(2) 0.028(2) 0.006(2) -0.002(2) 0.001(2)
N(4) 0.022(2) 0.027(2) 0.035(2) -0.001(2) -0.001(2) 0.003(2)
N(5) 0.029(2) 0.030(2) 0.023(2) -0.000(2) -0.000(2) -0.002(2)
N(6) 0.030(2) 0.027(2) 0.024(2) -0.001(2) -0.001(2) -0.000(2)
N(7) 0.070(7) 0.046(6) 0.124(11) 0.0000 0.040(7) 0.0000
N(8) 0.082(6) 0.069(5) 0.070(5) 0.008(4) 0.021(4) 0.020(4)
C(1) 0.026(3) 0.027(3) 0.032(3) 0.005(2) 0.003(2) 0.002(2)
C(2) 0.036(3) 0.035(3) 0.032(3) 0.008(2) 0.002(2) -0.002(2)
C(3) 0.045(4) 0.044(4) 0.033(3) 0.005(3) 0.007(3) -0.002(3)
C(4) 0.036(3) 0.039(3) 0.034(3) -0.003(3) 0.007(2) 0.007(3)
C(5) 0.017(2) 0.030(3) 0.032(3) -0.001(2) -0.000(2) 0.001(2)
C(6) 0.026(3) 0.030(3) 0.033(3) 0.002(2) -0.000(2) 0.004(2)
C(7) 0.030(3) 0.033(3) 0.048(4) 0.003(2) 0.005(3) 0.013(3)
C(8) 0.037(3) 0.020(3) 0.070(5) -0.002(2) -0.003(3) 0.004(3)
C(9) 0.032(3) 0.027(3) 0.055(4) -0.004(2) -0.009(3) -0.004(3)
C(10) 0.027(3) 0.030(3) 0.045(4) 0.002(2) -0.004(2) -0.008(3)
C(11) 0.028(3) 0.029(3) 0.041(3) 0.007(2) -0.003(2) 0.002(2)
C(12) 0.051(4) 0.036(4) 0.042(4) 0.009(3) -0.001(3) -0.012(3)
C(13) 0.065(5) 0.055(5) 0.031(3) 0.014(4) 0.001(3) -0.012(3)
C(14) 0.059(4) 0.044(4) 0.033(3) 0.007(3) 0.005(3) 0.002(3)
C(15) 0.024(3) 0.036(3) 0.030(3) 0.007(2) 0.001(2) 0.000(2)
C(16) 0.027(3) 0.028(3) 0.033(3) 0.002(2) 0.004(2) 0.004(2)
C(17) 0.048(4) 0.042(4) 0.044(4) 0.003(3) 0.010(3) 0.007(3)
C(18) 0.050(4) 0.034(4) 0.053(4) -0.001(3) 0.017(3) 0.014(3)
C(19) 0.031(3) 0.031(3) 0.058(4) -0.002(2) 0.001(3) 0.002(3)
C(20) 0.028(3) 0.034(3) 0.040(3) -0.000(2) -0.002(2) 0.002(3)
C(21) 0.031(3) 0.027(3) 0.022(2) -0.001(2) 0.001(2) -0.002(2)
C(22) 0.036(3) 0.029(3) 0.027(3) -0.003(2) 0.003(2) 0.005(2)
C(23) 0.048(4) 0.038(4) 0.029(3) 0.006(3) 0.000(3) 0.008(3)
C(24) 0.039(3) 0.037(4) 0.041(4) 0.011(3) -0.002(3) 0.007(3)
C(25) 0.031(3) 0.036(3) 0.031(3) 0.004(2) -0.004(2) -0.000(2)
C(26) 0.032(3) 0.027(3) 0.028(3) -0.005(2) -0.000(2) -0.003(2)
C(27) 0.047(4) 0.041(4) 0.029(3) 0.008(3) 0.004(3) -0.002(3)
C(28) 0.060(4) 0.044(4) 0.022(3) 0.005(3) 0.005(3) -0.002(3)
C(29) 0.056(4) 0.051(4) 0.022(3) 0.005(3) -0.009(3) 0.001(3)
C(30) 0.035(3) 0.043(4) 0.032(3) 0.001(3) -0.010(2) 0.002(3)
C(31) 0.041(6) 0.048(7) 0.090(10) 0.0000 0.014(6) 0.0000
C(32) 0.061(8) 0.048(8) 0.130(14) 0.0000 0.036(9) 0.0000
C(33) 0.071(6) 0.054(5) 0.069(6) 0.008(5) -0.014(5) 0.001(5)
C(34) 0.117(10) 0.074(8) 0.164(14) -0.030(7) -0.074(10) 0.031(9)

loop_
_atom_type_symbol
_atom_type_description
_atom_type_scat_dispersion_real
_atom_type_scat_dispersion_imag
_atom_type_scat_source
C C 0.003 0.002
;
International Tables for Crystallography
(1992, Vol. C, Tables 4.2.6.8 and 6.1.1.4)
;
H H 0.000 0.000
;
International Tables for Crystallography
(1992, Vol. C, Table 6.1.1.4)
;
F F 0.017 0.010
;
International Tables for Crystallography
(1992, Vol. C, Tables 4.2.6.8 and 6.1.1.4)
;
N N 0.006 0.003
;
International Tables for Crystallography
(1992, Vol. C, Tables 4.2.6.8 and 6.1.1.4)
;
P P 0.102 0.094
;
International Tables for Crystallography
(1992, Vol. C, Tables 4.2.6.8 and 6.1.1.4)
;
Pd Pd -0.999 1.007
;
International Tables for Crystallography
(1992, Vol. C, Tables 4.2.6.8 and 6.1.1.4)
;
Pt Pt -1.703 8.390
;
International Tables for Crystallography
(1992, Vol. C, Tables 4.2.6.8 and 6.1.1.4)
;
S S 0.125 0.123
;
International Tables for Crystallography
(1992, Vol. C, Tables 4.2.6.8 and 6.1.1.4)
;

loop_
_geom_angle_atom_site_label_1
_geom_angle_atom_site_label_2
_geom_angle_atom_site_label_3
_geom_angle
_geom_angle_publ_flag
_geom_angle_site_symmetry_1
_geom_angle_site_symmetry_3
Pd(1) Pt(1) S(1) 83.53(4) yes . .
Pd(1) Pt(1) S(2) 82.00(4) yes . .
Pd(1) Pt(1) N(3) 103.22(13) yes . .
Pd(1) Pt(1) N(4) 100.13(13) yes . .
S(1) Pt(1) S(2) 88.87(6) yes . .
S(1) Pt(1) N(3) 96.95(15) yes . .
S(1) Pt(1) N(4) 175.22(15) yes . .
S(2) Pt(1) N(3) 172.55(15) yes . .
S(2) Pt(1) N(4) 94.66(15) yes . .
N(3) Pt(1) N(4) 79.3(2) yes . .
Pt(1) Pd(1) N(1) 88.61(14) yes . .
Pt(1) Pd(1) N(2) 95.54(14) yes . .
Pt(1) Pd(1) N(5) 90.18(14) yes . .
Pt(1) Pd(1) N(6) 91.27(14) yes . .
N(1) Pd(1) N(2) 81.3(2) yes . .
N(1) Pd(1) N(5) 97.2(2) yes . .
N(1) Pd(1) N(6) 175.5(2) yes . .
N(2) Pd(1) N(5) 174.1(2) yes . .
N(2) Pd(1) N(6) 94.2(2) yes . .
N(5) Pd(1) N(6) 87.3(2) yes . .
Pt(1) S(1) C(21) 113.4(2) yes . .
Pt(1) S(2) C(26) 112.8(2) yes . .
F(1) P(1) F(2) 177.7(3) yes . .
F(1) P(1) F(3) 90.4(2) yes . .
F(1) P(1) F(4) 91.6(3) yes . .
F(1) P(1) F(5) 89.9(2) yes . .
F(1) P(1) F(6) 89.6(3) yes . .
F(2) P(1) F(3) 89.0(2) yes . .
F(2) P(1) F(4) 90.7(2) yes . .
F(2) P(1) F(5) 90.6(2) yes . .
F(2) P(1) F(6) 88.2(2) yes . .
F(3) P(1) F(4) 91.1(3) yes . .
F(3) P(1) F(5) 179.2(2) yes . .
F(3) P(1) F(6) 89.7(3) yes . .
F(4) P(1) F(5) 89.6(2) yes . .
F(4) P(1) F(6) 178.6(3) yes . .
F(5) P(1) F(6) 89.6(2) yes . .
F(7) P(2) F(8) 179.3(3) yes . .
F(7) P(2) F(9) 89.2(3) yes . .
F(7) P(2) F(10) 87.1(3) yes . .
F(7) P(2) F(11) 89.1(3) yes . .
F(7) P(2) F(12) 91.4(3) yes . .
F(8) P(2) F(9) 90.2(3) yes . .
F(8) P(2) F(10) 92.6(3) yes . .
F(8) P(2) F(11) 91.5(3) yes . .
F(8) P(2) F(12) 88.9(3) yes . .
F(9) P(2) F(10) 89.6(4) yes . .
F(9) P(2) F(11) 176.2(4) yes . .
F(9) P(2) F(12) 88.9(4) yes . .
F(10) P(2) F(11) 93.8(4) yes . .
F(10) P(2) F(12) 177.8(5) yes . .
F(11) P(2) F(12) 87.7(5) yes . .
Pd(1) N(1) C(1) 126.5(4) yes . .
Pd(1) N(1) C(5) 113.7(4) yes . .
C(1) N(1) C(5) 119.4(5) yes . .
Pd(1) N(2) C(6) 114.1(4) yes . .
Pd(1) N(2) C(10) 126.6(4) yes . .
C(6) N(2) C(10) 119.3(5) yes . .
Pt(1) N(3) C(11) 126.5(4) yes . .
Pt(1) N(3) C(15) 114.5(4) yes . .
C(11) N(3) C(15) 118.8(5) yes . .
Pt(1) N(4) C(16) 114.9(4) yes . .
Pt(1) N(4) C(20) 126.5(4) yes . .
C(16) N(4) C(20) 118.6(5) yes . .
Pd(1) N(5) C(21) 123.9(4) yes . .
Pd(1) N(5) C(25) 115.4(4) yes . .
C(21) N(5) C(25) 119.8(5) yes . .
Pd(1) N(6) C(26) 122.6(4) yes . .
Pd(1) N(6) C(30) 117.1(4) yes . .
C(26) N(6) C(30) 120.3(5) yes . .
N(1) C(1) C(2) 121.5(6) yes . .
C(1) C(2) C(3) 119.1(6) yes . .
C(2) C(3) C(4) 119.9(6) yes . .
C(3) C(4) C(5) 119.0(6) yes . .
N(1) C(5) C(4) 120.9(6) yes . .
N(1) C(5) C(6) 115.9(5) yes . .
C(4) C(5) C(6) 123.2(6) yes . .
N(2) C(6) C(5) 114.8(5) yes . .
N(2) C(6) C(7) 120.4(6) yes . .
C(5) C(6) C(7) 124.8(6) yes . .
C(6) C(7) C(8) 119.5(7) yes . .
C(7) C(8) C(9) 120.1(6) yes . .
C(8) C(9) C(10) 118.4(6) yes . .
N(2) C(10) C(9) 122.3(6) yes . .
N(3) C(11) C(12) 122.6(6) yes . .
C(11) C(12) C(13) 118.1(7) yes . .
C(12) C(13) C(14) 120.6(7) yes . .
C(13) C(14) C(15) 118.8(7) yes . .
N(3) C(15) C(14) 121.1(6) yes . .
N(3) C(15) C(16) 115.9(5) yes . .
C(14) C(15) C(16) 123.0(6) yes . .
N(4) C(16) C(15) 115.0(5) yes . .
N(4) C(16) C(17) 120.2(6) yes . .
C(15) C(16) C(17) 124.7(6) yes . .
C(16) C(17) C(18) 119.5(7) yes . .
C(17) C(18) C(19) 119.9(7) yes . .
C(18) C(19) C(20) 118.6(7) yes . .
N(4) C(20) C(19) 123.1(6) yes . .
S(1) C(21) N(5) 124.4(4) yes . .
S(1) C(21) C(22) 116.1(4) yes . .
N(5) C(21) C(22) 119.5(5) yes . .
C(21) C(22) C(23) 120.2(6) yes . .
C(22) C(23) C(24) 120.0(6) yes . .
C(23) C(24) C(25) 118.1(6) yes . .
N(5) C(25) C(24) 122.5(6) yes . .
S(2) C(26) N(6) 124.4(4) yes . .
S(2) C(26) C(27) 116.6(5) yes . .
N(6) C(26) C(27) 118.8(5) yes . .
C(26) C(27) C(28) 120.4(6) yes . .
C(27) C(28) C(29) 119.0(6) yes . .
C(28) C(29) C(30) 119.1(6) yes . .
N(6) C(30) C(29) 122.4(6) yes . .
N(7) C(31) C(32) 180.0000 yes . .
N(8) C(33) C(34) 177.9(12) yes . .
N(1) C(1) H(1) 119.3 no . .
C(2) C(1) H(1) 119.3 no . .
C(1) C(2) H(2) 120.4 no . .
C(3) C(2) H(2) 120.4 no . .
C(2) C(3) H(3) 120.0 no . .
C(4) C(3) H(3) 120.0 no . .
C(3) C(4) H(4) 120.5 no . .
C(5) C(4) H(4) 120.5 no . .
C(6) C(7) H(5) 120.3 no . .
C(8) C(7) H(5) 120.3 no . .
C(7) C(8) H(6) 119.9 no . .
C(9) C(8) H(6) 119.9 no . .
C(8) C(9) H(7) 120.8 no . .
C(10) C(9) H(7) 120.8 no . .
N(2) C(10) H(8) 118.8 no . .
C(9) C(10) H(8) 118.8 no . .
N(3) C(11) H(9) 118.7 no . .
C(12) C(11) H(9) 118.7 no . .
C(11) C(12) H(10) 121.0 no . .
C(13) C(12) H(10) 121.0 no . .
C(12) C(13) H(11) 119.7 no . .
C(14) C(13) H(11) 119.7 no . .
C(13) C(14) H(12) 120.6 no . .
C(15) C(14) H(12) 120.6 no . .
C(16) C(17) H(13) 120.3 no . .
C(18) C(17) H(13) 120.3 no . .
C(17) C(18) H(14) 120.1 no . .
C(19) C(18) H(14) 120.1 no . .
C(18) C(19) H(15) 120.7 no . .
C(20) C(19) H(15) 120.7 no . .
N(4) C(20) H(16) 118.4 no . .
C(19) C(20) H(16) 118.4 no . .
C(21) C(22) H(17) 119.9 no . .
C(23) C(22) H(17) 119.9 no . .
C(22) C(23) H(18) 120.0 no . .
C(24) C(23) H(18) 120.0 no . .
C(23) C(24) H(19) 121.0 no . .
C(25) C(24) H(19) 121.0 no . .
N(5) C(25) H(20) 118.8 no . .
C(24) C(25) H(20) 118.8 no . .
C(26) C(27) H(21) 119.8 no . .
C(28) C(27) H(21) 119.8 no . .
C(27) C(28) H(22) 120.5 no . .
C(29) C(28) H(22) 120.5 no . .
C(28) C(29) H(23) 120.4 no . .
C(30) C(29) H(23) 120.4 no . .
N(6) C(30) H(24) 118.8 no . .
C(29) C(30) H(24) 118.8 no . .
C(31) C(32) H(25) 109.5 no . .
C(31) C(32) H(25) 109.5 no . 7_555
C(31) C(32) H(26) 109.5 no . .
C(31) C(32) H(26) 109.5 no . 7_555
C(31) C(32) H(27) 109.5 no . .
C(31) C(32) H(27) 109.5 no . 7_555
H(25) C(32) H(25) 141.0 no . 7_555
H(25) C(32) H(26) 109.5 no . .
H(25) C(32) H(26) 56.2 no . 7_555
H(25) C(32) H(27) 109.5 no . .
H(25) C(32) H(27) 56.2 no . 7_555
H(25) C(32) H(26) 56.2 no 7_555 .
H(25) C(32) H(26) 109.5 no 7_555 7_555
H(25) C(32) H(27) 56.2 no 7_555 .
H(25) C(32) H(27) 109.5 no 7_555 7_555
H(26) C(32) H(26) 141.0 no . 7_555
H(26) C(32) H(27) 109.4 no . .
H(26) C(32) H(27) 56.2 no . 7_555
H(26) C(32) H(27) 56.2 no 7_555 .
H(26) C(32) H(27) 109.4 no 7_555 7_555
H(27) C(32) H(27) 141.0 no . 7_555
C(33) C(34) H(28) 109.5 no . .
C(33) C(34) H(29) 109.5 no . .
C(33) C(34) H(30) 109.5 no . .
H(28) C(34) H(29) 109.5 no . .
H(28) C(34) H(30) 109.5 no . .
H(29) C(34) H(30) 109.5 no . .

loop_
_geom_bond_atom_site_label_1
_geom_bond_atom_site_label_2
_geom_bond_distance
_geom_bond_publ_flag
_geom_bond_site_symmetry_2
Pt(1) Pd(1) 2.9084(4) yes .
Pt(1) S(1) 2.2931(17) yes .
Pt(1) S(2) 2.2821(17) yes .
Pt(1) N(3) 2.070(5) yes .
Pt(1) N(4) 2.060(5) yes .
Pd(1) N(1) 2.023(5) yes .
Pd(1) N(2) 2.012(5) yes .
Pd(1) N(5) 2.040(5) yes .
Pd(1) N(6) 2.034(5) yes .
S(1) C(21) 1.739(6) yes .
S(2) C(26) 1.738(6) yes .
P(1) F(1) 1.589(5) yes .
P(1) F(2) 1.587(4) yes .
P(1) F(3) 1.593(5) yes .
P(1) F(4) 1.576(5) yes .
P(1) F(5) 1.583(4) yes .
P(1) F(6) 1.603(5) yes .
P(2) F(7) 1.591(5) yes .
P(2) F(8) 1.593(5) yes .
P(2) F(9) 1.553(6) yes .
P(2) F(10) 1.552(6) yes .
P(2) F(11) 1.549(8) yes .
P(2) F(12) 1.555(7) yes .
N(1) C(1) 1.350(8) yes .
N(1) C(5) 1.356(8) yes .
N(2) C(6) 1.371(8) yes .
N(2) C(10) 1.341(8) yes .
N(3) C(11) 1.343(8) yes .
N(3) C(15) 1.351(8) yes .
N(4) C(16) 1.365(8) yes .
N(4) C(20) 1.339(8) yes .
N(5) C(21) 1.346(7) yes .
N(5) C(25) 1.358(8) yes .
N(6) C(26) 1.348(8) yes .
N(6) C(30) 1.356(8) yes .
N(7) C(31) 1.125(18) yes .
N(8) C(33) 1.132(14) yes .
C(1) C(2) 1.381(9) yes .
C(2) C(3) 1.373(10) yes .
C(3) C(4) 1.378(10) yes .
C(4) C(5) 1.388(9) yes .
C(5) C(6) 1.463(9) yes .
C(6) C(7) 1.386(9) yes .
C(7) C(8) 1.373(10) yes .
C(8) C(9) 1.382(11) yes .
C(9) C(10) 1.378(9) yes .
C(11) C(12) 1.388(10) yes .
C(12) C(13) 1.367(11) yes .
C(13) C(14) 1.370(12) yes .
C(14) C(15) 1.398(10) yes .
C(15) C(16) 1.463(9) yes .
C(16) C(17) 1.395(10) yes .
C(17) C(18) 1.384(11) yes .
C(18) C(19) 1.358(11) yes .
C(19) C(20) 1.380(10) yes .
C(21) C(22) 1.416(9) yes .
C(22) C(23) 1.365(10) yes .
C(23) C(24) 1.384(10) yes .
C(24) C(25) 1.383(10) yes .
C(26) C(27) 1.406(9) yes .
C(27) C(28) 1.384(10) yes .
C(28) C(29) 1.379(11) yes .
C(29) C(30) 1.357(10) yes .
C(31) C(32) 1.452(19) yes .
C(33) C(34) 1.457(17) yes .
C(1) H(1) 0.950 no .
C(2) H(2) 0.950 no .
C(3) H(3) 0.950 no .
C(4) H(4) 0.950 no .
C(7) H(5) 0.950 no .
C(8) H(6) 0.950 no .
C(9) H(7) 0.950 no .
C(10) H(8) 0.950 no .
C(11) H(9) 0.950 no .
C(12) H(10) 0.950 no .
C(13) H(11) 0.950 no .
C(14) H(12) 0.950 no .
C(17) H(13) 0.950 no .
C(18) H(14) 0.950 no .
C(19) H(15) 0.950 no .
C(20) H(16) 0.950 no .
C(22) H(17) 0.950 no .
C(23) H(18) 0.950 no .
C(24) H(19) 0.950 no .
C(25) H(20) 0.950 no .
C(27) H(21) 0.950 no .
C(28) H(22) 0.950 no .
C(29) H(23) 0.950 no .
C(30) H(24) 0.950 no .
C(32) H(25) 0.980 no .
C(32) H(25) 0.980 no 7_555
C(32) H(26) 0.980 no .
C(32) H(26) 0.980 no 7_555
C(32) H(27) 0.980 no .
C(32) H(27) 0.980 no 7_555
C(34) H(28) 0.980 no .
C(34) H(29) 0.980 no .
C(34) H(30) 0.980 no .

loop_
_geom_contact_atom_site_label_1
_geom_contact_atom_site_label_2
_geom_contact_distance
_geom_contact_site_symmetry_2
Pt(1) Pt(1) 3.3757(3) 7_555
S(1) N(3) 3.353(5) 7_555
S(1) C(11) 3.256(6) 7_555
S(2) N(4) 3.321(5) 7_555
S(2) C(16) 3.414(6) 7_555
F(1) N(5) 3.179(7) .
F(1) C(1) 3.334(8) .
F(1) C(11) 3.447(8) .
F(1) C(21) 2.992(7) .
F(1) C(22) 3.002(8) .
F(1) C(23) 3.176(8) .
F(1) C(24) 3.329(8) .
F(1) C(25) 3.331(8) .
F(2) F(7) 3.363(7) .
F(2) C(8) 3.040(8) 1_545
F(2) C(19) 3.399(8) 1_545
F(2) C(28) 3.407(8) 3_564
F(2) C(29) 3.585(8) 3_564
F(3) C(1) 3.229(8) .
F(3) C(2) 3.075(8) .
F(3) C(28) 3.511(8) 3_564
F(3) C(29) 3.192(8) 3_564
F(4) N(1) 3.565(7) 2_545
F(4) C(4) 3.500(8) 2_545
F(4) C(5) 3.132(7) 2_545
F(4) C(6) 3.221(8) 2_545
F(4) C(8) 3.336(9) 1_545
F(5) N(7) 3.547(6) .
F(5) C(8) 3.431(8) 1_545
F(5) C(9) 3.298(8) 1_545
F(5) C(19) 3.592(8) 1_545
F(5) C(31) 3.366(4) .
F(6) C(11) 3.432(9) .
F(6) C(12) 3.199(9) .
F(6) C(28) 3.255(8) 3_564
F(6) C(31) 3.362(7) .
F(6) C(32) 3.185(5) .
F(7) F(2) 3.363(7) .
F(7) C(3) 3.573(9) 2_545
F(7) C(7) 3.376(9) 1_545
F(7) C(17) 3.531(9) 1_545
F(7) C(18) 3.074(9) 1_545
F(8) C(9) 3.321(8) 3_564
F(8) C(25) 3.491(8) 4_554
F(8) C(30) 3.468(8) 4_554
F(9) C(3) 3.582(10) 2_545
F(9) C(10) 3.453(9) 3_564
F(9) C(24) 3.223(10) 4_554
F(9) C(25) 3.313(10) 4_554
F(10) C(2) 3.290(9) 2_545
F(10) C(3) 3.431(10) 2_545
F(10) C(29) 3.269(10) 4_554
F(10) C(30) 3.130(9) 4_554
F(11) C(4) 3.237(10) 1_545
F(11) C(17) 3.152(11) 1_545
F(11) C(18) 3.599(11) 1_545
F(11) C(23) 3.416(10) 3_554
F(12) C(9) 3.520(10) 3_564
F(12) C(10) 3.540(11) 3_564
F(12) C(33) 3.446(13) 5_555
F(12) C(34) 2.987(15) 5_555
N(1) F(4) 3.565(7) 2_555
N(3) S(1) 3.353(5) 7_555
N(4) S(2) 3.321(5) 7_555
N(5) F(1) 3.179(7) .
N(7) F(5) 3.547(6) .
N(7) F(5) 3.547(6) 7_555
N(7) C(19) 3.289(9) 1_545
N(7) C(19) 3.289(9) 7_545
N(7) C(20) 3.472(11) 1_545
N(7) C(20) 3.472(11) 7_545
N(7) C(33) 3.591(10) .
N(7) C(33) 3.591(10) 7_555
N(7) C(34) 3.230(15) .
N(7) C(34) 3.230(15) 7_555
N(8) C(17) 3.586(12) 5_565
N(8) C(22) 3.519(11) 7_555
N(8) C(27) 3.542(11) 3_564
C(1) F(1) 3.334(8) .
C(1) F(3) 3.229(8) .
C(1) C(8) 3.378(9) 2_545
C(2) F(3) 3.075(8) .
C(2) F(10) 3.290(9) 2_555
C(2) C(7) 3.519(9) 2_545
C(2) C(8) 3.586(10) 2_545
C(3) F(7) 3.573(9) 2_555
C(3) F(9) 3.582(10) 2_555
C(3) F(10) 3.431(10) 2_555
C(4) F(4) 3.500(8) 2_555
C(4) F(11) 3.237(10) 1_565
C(5) F(4) 3.132(7) 2_555
C(6) F(4) 3.221(8) 2_555
C(7) F(7) 3.376(9) 1_565
C(7) C(2) 3.519(9) 2_555
C(8) F(2) 3.040(8) 1_565
C(8) F(4) 3.336(9) 1_565
C(8) F(5) 3.431(8) 1_565
C(8) C(1) 3.378(9) 2_555
C(8) C(2) 3.586(10) 2_555
C(9) F(5) 3.298(8) 1_565
C(9) F(8) 3.321(8) 3_565
C(9) F(12) 3.520(10) 3_565
C(10) F(9) 3.453(9) 3_565
C(10) F(12) 3.540(11) 3_565
C(11) S(1) 3.256(6) 7_555
C(11) F(1) 3.447(8) .
C(11) F(6) 3.432(9) .
C(12) F(6) 3.199(9) .
C(16) S(2) 3.414(6) 7_555
C(17) F(7) 3.531(9) 1_565
C(17) F(11) 3.152(11) 1_565
C(17) N(8) 3.586(12) 5_565
C(18) F(7) 3.074(9) 1_565
C(18) F(11) 3.599(11) 1_565
C(19) F(2) 3.399(8) 1_565
C(19) F(5) 3.592(8) 1_565
C(19) N(7) 3.289(9) 1_565
C(20) N(7) 3.472(11) 1_565
C(21) F(1) 2.992(7) .
C(22) F(1) 3.002(8) .
C(22) N(8) 3.519(11) 7_555
C(23) F(1) 3.176(8) .
C(23) F(11) 3.416(10) 3_555
C(24) F(1) 3.329(8) .
C(24) F(9) 3.223(10) 4_555
C(25) F(1) 3.331(8) .
C(25) F(8) 3.491(8) 4_555
C(25) F(9) 3.313(10) 4_555
C(27) N(8) 3.542(11) 3_565
C(28) F(2) 3.407(8) 3_565
C(28) F(3) 3.511(8) 3_565
C(28) F(6) 3.255(8) 3_565
C(29) F(2) 3.585(8) 3_565
C(29) F(3) 3.192(8) 3_565
C(29) F(10) 3.269(10) 4_555
C(30) F(8) 3.468(8) 4_555
C(30) F(10) 3.130(9) 4_555
C(31) F(5) 3.366(4) .
C(31) F(5) 3.366(4) 7_555
C(31) F(6) 3.362(7) .
C(31) F(6) 3.362(7) 7_555
C(32) F(6) 3.185(5) .
C(32) F(6) 3.185(5) 7_555
C(33) F(12) 3.446(13) 5_555
C(33) N(7) 3.591(10) .
C(34) F(12) 2.987(15) 5_555
C(34) N(7) 3.230(15) .
S(1) H(9) 3.3099 7_555
S(1) H(25) 3.457 .
S(1) H(27) 3.314 7_555
S(2) H(28) 3.3247 7_565
S(2) H(29) 3.4030 7_565
P(1) H(1) 3.3915 .
P(1) H(6) 3.2328 1_545
P(1) H(15) 3.4923 1_545
P(1) H(22) 3.3503 3_564
P(1) H(25) 3.389 .
P(2) H(3) 3.554 2_545
P(2) H(4) 3.463 1_545
P(2) H(7) 3.4740 3_564
P(2) H(24) 3.2942 4_554
F(1) H(1) 2.412 .
F(1) H(9) 2.762 .
F(1) H(17) 3.443 .
F(1) H(25) 2.814 .
F(1) H(26) 3.340 7_555
F(1) H(27) 3.394 7_555
F(2) H(6) 2.393 1_545
F(2) H(14) 3.384 1_545
F(2) H(15) 2.781 1_545
F(2) H(22) 2.700 3_564
F(2) H(23) 3.065 3_564
F(3) H(1) 2.689 .
F(3) H(2) 2.383 .
F(3) H(4) 3.237 2_545
F(3) H(5) 3.312 2_545
F(3) H(10) 3.285 .
F(3) H(22) 3.126 3_564
F(3) H(23) 2.479 3_564
F(4) H(6) 2.565 1_545
F(4) H(7) 3.165 1_545
F(5) H(6) 3.119 1_545
F(5) H(7) 2.877 1_545
F(5) H(15) 2.745 1_545
F(5) H(25) 3.026 .
F(5) H(26) 3.508 7_555
F(5) H(27) 3.498 7_555
F(5) H(30) 2.931 7_555
F(6) H(9) 2.954 .
F(6) H(10) 2.503 .
F(6) H(15) 3.132 1_545
F(6) H(22) 2.447 3_564
F(6) H(23) 3.593 3_564
F(6) H(25) 2.541 .
F(6) H(26) 2.461 7_555
F(6) H(27) 3.304 .
F(6) H(27) 3.423 7_555
F(7) H(2) 3.596 2_545
F(7) H(3) 3.156 2_545
F(7) H(4) 3.371 1_545
F(7) H(5) 2.639 1_545
F(7) H(13) 3.490 1_545
F(7) H(14) 2.635 1_545
F(8) H(7) 2.511 3_564
F(8) H(18) 3.170 3_554
F(8) H(19) 3.170 3_554
F(8) H(20) 2.704 4_554
F(8) H(24) 2.529 4_554
F(9) H(3) 2.717 2_545
F(9) H(7) 3.260 3_564
F(9) H(8) 2.905 3_564
F(9) H(19) 2.717 4_554
F(9) H(20) 2.848 4_554
F(9) H(24) 3.583 4_554
F(10) H(2) 2.636 2_545
F(10) H(3) 2.921 2_545
F(10) H(4) 2.787 1_545
F(10) H(5) 3.004 1_545
F(10) H(23) 2.766 4_554
F(10) H(24) 2.443 4_554
F(11) H(3) 3.477 1_545
F(11) H(4) 2.609 1_545
F(11) H(5) 3.454 1_545
F(11) H(13) 2.663 1_545
F(11) H(14) 3.473 1_545
F(11) H(18) 2.601 3_554
F(11) H(19) 3.437 3_554
F(12) H(7) 2.874 3_564
F(12) H(8) 2.889 3_564
F(12) H(13) 3.302 1_545
F(12) H(14) 3.166 1_545
F(12) H(18) 3.355 3_554
F(12) H(29) 2.580 5_555
F(12) H(30) 2.693 5_555
N(1) H(6) 3.151 2_545
N(7) H(15) 2.774 1_545
N(7) H(15) 2.774 7_545
N(7) H(16) 3.100 1_545
N(7) H(16) 3.100 7_545
N(7) H(28) 2.595 .
N(7) H(28) 2.595 7_555
N(7) H(30) 3.2093 .
N(7) H(30) 3.2093 7_555
N(8) H(12) 2.887 5_565
N(8) H(13) 2.825 5_565
N(8) H(17) 2.732 7_555
N(8) H(18) 3.281 7_555
N(8) H(21) 2.773 3_564
N(8) H(22) 3.484 3_564
N(8) H(26) 3.543 7_555
N(8) H(27) 3.367 .
C(1) H(5) 3.455 2_545
C(1) H(6) 2.967 2_545
C(2) H(5) 2.994 2_545
C(2) H(6) 3.119 2_545
C(3) H(6) 3.431 2_545
C(4) H(6) 3.593 2_545
C(5) H(6) 3.470 2_545
C(7) H(1) 3.576 2_555
C(7) H(2) 3.374 2_555
C(8) H(1) 3.463 2_555
C(8) H(20) 3.390 2_555
C(9) H(20) 2.956 2_555
C(9) H(30) 3.340 7_565
C(10) H(20) 3.479 2_555
C(10) H(30) 3.516 7_565
C(11) H(25) 3.416 .
C(11) H(26) 3.207 7_555
C(12) H(26) 3.465 7_555
C(18) H(28) 3.367 1_565
C(19) H(28) 3.038 1_565
C(20) H(28) 3.466 1_565
C(21) H(11) 3.567 3_565
C(21) H(27) 3.578 7_555
C(22) H(11) 3.264 3_565
C(22) H(12) 3.212 3_565
C(22) H(25) 3.383 .
C(22) H(27) 3.124 7_555
C(23) H(12) 3.184 3_565
C(24) H(3) 3.573 3_565
C(26) H(29) 3.411 7_565
C(27) H(10) 3.559 3_565
C(27) H(29) 3.093 7_565
C(28) H(10) 3.021 3_565
C(28) H(14) 3.548 3_575
C(29) H(10) 3.535 3_565
C(31) H(15) 3.293 1_545
C(31) H(15) 3.293 7_545
C(31) H(28) 3.230 .
C(31) H(28) 3.230 7_555
C(31) H(30) 3.561 .
C(31) H(30) 3.561 7_555
C(32) H(9) 3.233 .
C(32) H(9) 3.233 7_555
C(32) H(17) 3.515 .
C(32) H(17) 3.515 7_555
C(33) H(13) 3.086 5_565
C(33) H(17) 3.346 7_555
C(33) H(18) 3.412 7_555
C(33) H(21) 3.475 3_564
C(33) H(27) 3.566 .
C(34) H(16) 3.295 7_545
H(1) P(1) 3.3915 .
H(1) F(1) 2.412 .
H(1) F(3) 2.689 .
H(1) C(7) 3.576 2_545
H(1) C(8) 3.463 2_545
H(1) H(5) 3.508 2_545
H(1) H(6) 3.301 2_545
H(2) F(3) 2.383 .
H(2) F(7) 3.596 2_555
H(2) F(10) 2.636 2_555
H(2) C(7) 3.374 2_545
H(2) H(5) 2.706 2_545
H(2) H(6) 3.528 2_545
H(2) H(23) 3.086 3_564
H(3) P(2) 3.554 2_555
H(3) F(7) 3.156 2_555
H(3) F(9) 2.717 2_555
H(3) F(10) 2.921 2_555
H(3) F(11) 3.477 1_565
H(3) C(24) 3.573 3_564
H(3) H(19) 3.213 3_564
H(3) H(23) 3.592 4_564
H(4) P(2) 3.463 1_565
H(4) F(3) 3.237 2_555
H(4) F(7) 3.371 1_565
H(4) F(10) 2.787 1_565
H(4) F(11) 2.609 1_565
H(4) H(23) 3.052 4_564
H(5) F(3) 3.312 2_555
H(5) F(7) 2.639 1_565
H(5) F(10) 3.004 1_565
H(5) F(11) 3.454 1_565
H(5) C(1) 3.455 2_555
H(5) C(2) 2.994 2_555
H(5) H(1) 3.508 2_555
H(5) H(2) 2.706 2_555
H(6) P(1) 3.2328 1_565
H(6) F(2) 2.393 1_565
H(6) F(4) 2.565 1_565
H(6) F(5) 3.119 1_565
H(6) N(1) 3.151 2_555
H(6) C(1) 2.967 2_555
H(6) C(2) 3.119 2_555
H(6) C(3) 3.431 2_555
H(6) C(4) 3.593 2_555
H(6) C(5) 3.470 2_555
H(6) H(1) 3.301 2_555
H(6) H(2) 3.528 2_555
H(6) H(20) 3.570 2_555
H(7) P(2) 3.4740 3_565
H(7) F(4) 3.165 1_565
H(7) F(5) 2.877 1_565
H(7) F(8) 2.511 3_565
H(7) F(9) 3.260 3_565
H(7) F(12) 2.874 3_565
H(7) H(20) 2.844 2_555
H(7) H(30) 2.920 7_565
H(8) F(9) 2.905 3_565
H(8) F(12) 2.889 3_565
H(8) H(19) 3.592 2_555
H(8) H(29) 3.348 7_565
H(8) H(30) 3.224 7_565
H(9) S(1) 3.3099 7_555
H(9) F(1) 2.762 .
H(9) F(6) 2.954 .
H(9) C(32) 3.233 .
H(9) H(25) 2.556 .
H(9) H(26) 2.515 7_555
H(9) H(27) 3.101 .
H(9) H(27) 3.167 7_555
H(10) F(3) 3.285 .
H(10) F(6) 2.503 .
H(10) C(27) 3.559 3_564
H(10) C(28) 3.021 3_564
H(10) C(29) 3.535 3_564
H(10) H(22) 2.816 3_564
H(10) H(26) 3.065 7_555
H(10) H(27) 3.571 .
H(11) C(21) 3.567 3_564
H(11) C(22) 3.264 3_564
H(11) H(17) 3.238 3_564
H(12) N(8) 2.887 5_565
H(12) C(22) 3.212 3_564
H(12) C(23) 3.184 3_564
H(12) H(17) 2.919 3_564
H(12) H(18) 2.869 3_564
H(13) F(7) 3.490 1_565
H(13) F(11) 2.663 1_565
H(13) F(12) 3.302 1_565
H(13) N(8) 2.825 5_565
H(13) C(33) 3.086 5_565
H(13) H(18) 3.273 3_564
H(14) F(2) 3.384 1_565
H(14) F(7) 2.635 1_565
H(14) F(11) 3.473 1_565
H(14) F(12) 3.166 1_565
H(14) C(28) 3.548 3_574
H(14) H(22) 3.001 3_574
H(14) H(29) 3.403 5_565
H(15) P(1) 3.4923 1_565
H(15) F(2) 2.781 1_565
H(15) F(5) 2.745 1_565
H(15) F(6) 3.132 1_565
H(15) N(7) 2.774 1_565
H(15) C(31) 3.293 1_565
H(15) H(28) 3.060 1_565
H(16) N(7) 3.100 1_565
H(16) C(34) 3.295 7_565
H(16) H(28) 2.803 7_565
H(16) H(30) 2.999 7_565
H(17) F(1) 3.443 .
H(17) N(8) 2.732 7_555
H(17) C(32) 3.515 .
H(17) C(33) 3.346 7_555
H(17) H(11) 3.238 3_565
H(17) H(12) 2.919 3_565
H(17) H(25) 3.026 .
H(17) H(26) 3.140 .
H(17) H(27) 2.538 7_555
H(18) F(8) 3.170 3_555
H(18) F(11) 2.601 3_555
H(18) F(12) 3.355 3_555
H(18) N(8) 3.281 7_555
H(18) C(33) 3.412 7_555
H(18) H(12) 2.869 3_565
H(18) H(13) 3.273 3_565
H(19) F(8) 3.170 3_555
H(19) F(9) 2.717 4_555
H(19) F(11) 3.437 3_555
H(19) H(3) 3.213 3_565
H(19) H(8) 3.592 2_545
H(20) F(8) 2.704 4_555
H(20) F(9) 2.848 4_555
H(20) C(8) 3.390 2_545
H(20) C(9) 2.956 2_545
H(20) C(10) 3.479 2_545
H(20) H(6) 3.570 2_545
H(20) H(7) 2.844 2_545
H(21) N(8) 2.773 3_565
H(21) C(33) 3.475 3_565
H(21) H(29) 2.855 7_565
H(22) P(1) 3.3503 3_565
H(22) F(2) 2.700 3_565
H(22) F(3) 3.126 3_565
H(22) F(6) 2.447 3_565
H(22) N(8) 3.484 3_565
H(22) H(10) 2.816 3_565
H(22) H(14) 3.001 3_575
H(23) F(2) 3.065 3_565
H(23) F(3) 2.479 3_565
H(23) F(6) 3.593 3_565
H(23) F(10) 2.766 4_555
H(23) H(2) 3.086 3_565
H(23) H(3) 3.592 4_565
H(23) H(4) 3.052 4_565
H(24) P(2) 3.2942 4_555
H(24) F(8) 2.529 4_555
H(24) F(9) 3.583 4_555
H(24) F(10) 2.443 4_555
H(25) S(1) 3.457 .
H(25) P(1) 3.389 .
H(25) F(1) 2.814 .
H(25) F(5) 3.026 .
H(25) F(6) 2.541 .
H(25) C(11) 3.416 .
H(25) C(22) 3.383 .
H(25) H(9) 2.556 .
H(25) H(17) 3.026 .
H(26) F(1) 3.340 7_555
H(26) F(5) 3.508 7_555
H(26) F(6) 2.461 7_555
H(26) N(8) 3.543 7_555
H(26) C(11) 3.207 7_555
H(26) C(12) 3.465 7_555
H(26) H(9) 2.515 7_555
H(26) H(10) 3.065 7_555
H(26) H(17) 3.140 .
H(27) S(1) 3.314 7_555
H(27) F(1) 3.394 7_555
H(27) F(5) 3.498 7_555
H(27) F(6) 3.304 .
H(27) F(6) 3.423 7_555
H(27) N(8) 3.367 .
H(27) C(21) 3.578 7_555
H(27) C(22) 3.124 7_555
H(27) C(33) 3.566 .
H(27) H(9) 3.101 .
H(27) H(9) 3.167 7_555
H(27) H(10) 3.571 .
H(27) H(17) 2.538 7_555
H(28) S(2) 3.3247 7_545
H(28) N(7) 2.595 .
H(28) C(18) 3.367 1_545
H(28) C(19) 3.038 1_545
H(28) C(20) 3.466 1_545
H(28) C(31) 3.230 .
H(28) H(15) 3.060 1_545
H(28) H(16) 2.803 7_545
H(29) S(2) 3.4030 7_545
H(29) F(12) 2.580 5_555
H(29) C(26) 3.411 7_545
H(29) C(27) 3.093 7_545
H(29) H(8) 3.348 7_545
H(29) H(14) 3.403 5_565
H(29) H(21) 2.855 7_545
H(30) F(5) 2.931 7_555
H(30) F(12) 2.693 5_555
H(30) N(7) 3.2093 .
H(30) C(9) 3.340 7_545
H(30) C(10) 3.516 7_545
H(30) C(31) 3.561 .
